data_2213011
loop_
_publ_author_name
'Song, Hui-Hua'
'Ma, Bao-Qing'

_publ_section_title
;
 Hexaaquamanganese(II) dichloride 4,4'-bipyridine
 <i>N</i>,<i>N</i>'-dioxide disolvate dihydrate
;
_journal_coeditor_code SJ2238
_journal_issue 4
_journal_name_full 'Acta Crystallographica Section E'
_journal_page_first m1010
_journal_page_last m1012
_journal_paper_doi 10.1107/S160053680701001X
_journal_volume 63
_journal_year 2007
_chemical_formula_iupac '[Mn (H2 O)6] Cl2 , 2C10 H8 N2 O2 , 2H2 O'
_chemical_formula_moiety 'H12 Mn1 O6 2+ , 2Cl - , 2C10 H8 N2 O2 , 2H2 O'
_chemical_formula_sum 'C20 H32 Cl2 Mn N4 O12'
_chemical_formula_weight 646.34
_chemical_name_systematic
;
Hexaaquamanganese(II) dichloride 4,4'-bipyridine N,N'-dioxide disolvate
dihydrate
;
_space_group_IT_number 2
_symmetry_cell_setting triclinic
_symmetry_space_group_name_Hall '-P 1'
_symmetry_space_group_name_H-M 'P -1'
_atom_sites_solution_hydrogens geom
_atom_sites_solution_primary direct
_atom_sites_solution_secondary difmap
_cell_angle_alpha 83.965(5)
_cell_angle_beta 73.407(4)
_cell_angle_gamma 88.769(4)
_cell_formula_units_Z 1
_cell_length_a 6.8062(2)
_cell_length_b 10.2999(5)
_cell_length_c 10.5095(6)
_cell_measurement_reflns_used 25
_cell_measurement_temperature 298(2)
_cell_measurement_theta_max 15.6732
_cell_measurement_theta_min 8.7341
_cell_volume 702.13(6)
_computing_cell_refinement 'DENZO-SMN (Otwinowski & Minor, 1997)'
_computing_data_collection 'KappaCCD Server Software (Nonius, 1997)'
_computing_data_reduction DENZO-SMN
_computing_molecular_graphics SHELXTL
_computing_publication_material SHELXTL
_computing_structure_refinement SHELXTL
_computing_structure_solution 'SHELXTL (Sheldrick, 1997)'
_diffrn_ambient_temperature 298(2)
_diffrn_measured_fraction_theta_full 1.000
_diffrn_measured_fraction_theta_max 1.000
_diffrn_measurement_device_type 'Enraf--Nonius CAD-4 MACH3'
_diffrn_measurement_method '\f and \w'
_diffrn_radiation_monochromator graphite
_diffrn_radiation_source 'fine-focus sealed tube'
_diffrn_radiation_type MoK\a
_diffrn_radiation_wavelength 0.71073
_diffrn_reflns_av_R_equivalents 0.0084
_diffrn_reflns_av_sigmaI/netI 0.0187
_diffrn_reflns_limit_h_max 8
_diffrn_reflns_limit_h_min -8
_diffrn_reflns_limit_k_max 0
_diffrn_reflns_limit_k_min -13
_diffrn_reflns_limit_l_max 13
_diffrn_reflns_limit_l_min -13
_diffrn_reflns_number 3249
_diffrn_reflns_theta_full 27.01
_diffrn_reflns_theta_max 27.01
_diffrn_reflns_theta_min 1.99
_diffrn_standards_decay_% 1.1
_diffrn_standards_interval_time 120
_diffrn_standards_number 3
_exptl_absorpt_coefficient_mu 0.726
_exptl_absorpt_correction_T_max 0.9970
_exptl_absorpt_correction_T_min 0.9776
_exptl_absorpt_correction_type multi-scan
_exptl_absorpt_process_details '(DENZO-SMN; Otwinowski & Minor, 1997)'
_exptl_crystal_colour yellow
_exptl_crystal_density_diffrn 1.529
_exptl_crystal_density_method 'not measured'
_exptl_crystal_description block
_exptl_crystal_F_000 335
_exptl_crystal_size_max 0.35
_exptl_crystal_size_mid 0.28
_exptl_crystal_size_min 0.26
_refine_diff_density_max 0.579
_refine_diff_density_min -0.347
_refine_ls_extinction_coef 0.0441(15)
_refine_ls_extinction_expression Fc^*^=kFc[1+0.001xFc^2^\l^3^/sin(2\q)]^-1/4^
_refine_ls_extinction_method 'SHELXTL (Sheldrick, 1997)'
_refine_ls_goodness_of_fit_ref 1.044
_refine_ls_hydrogen_treatment mixed
_refine_ls_matrix_type full
_refine_ls_number_parameters 206
_refine_ls_number_reflns 3075
_refine_ls_number_restraints 11
_refine_ls_restrained_S_all 1.046
_refine_ls_R_factor_all 0.0490
_refine_ls_R_factor_gt 0.0406
_refine_ls_shift/su_max 0.032
_refine_ls_shift/su_mean 0.001
_refine_ls_structure_factor_coef Fsqd
_refine_ls_weighting_details 'calc w = 1/[\s^2^(Fo^2^)+(0.0578P)^2^+0.5777P] where P=(Fo^2^+2Fc^2^)/3'
_refine_ls_weighting_scheme calc
_refine_ls_wR_factor_gt 0.1153
_refine_ls_wR_factor_ref 0.1197
_reflns_number_gt 2684
_reflns_number_total 3075
_reflns_threshold_expression I>2\s(I)
_cod_data_source_file sj2238.cif
_cod_data_source_block I
_cod_depositor_comments
;
The following automatic conversions were performed:
'_symmetry_cell_setting' value 'Triclinic' changed to 'triclinic'
according to '/home/saulius/struct/CIF-dictionaries/cif_core.dic'
dictionary named 'cif_core.dic' version 2.4.1 from 2010-06-29.

Automatic conversion script
Id: cif_fix_enum 1527 2010-12-29 10:47:43Z saulius 

The following automatic conversions were performed:

'_symmetry_cell_setting' value 'Triclinic' changed to 'triclinic'
according to /home/saulius/struct/CIF-dictionaries/cif_core.dic
dictionary named 'cif_core.dic' version 2.4.1 from 2010-06-29.

Automatic conversion script
Id: cif_fix_values 1715 2011-07-08 13:25:40Z adriana 
;
_cod_database_code 2213011
_cod_database_fobs_code 2213011

loop_
_symmetry_equiv_pos_as_xyz
'x, y, z'
'-x, -y, -z'

loop_
_atom_site_type_symbol
_atom_site_label
_atom_site_fract_x
_atom_site_fract_y
_atom_site_fract_z
_atom_site_U_iso_or_equiv
_atom_site_adp_type
_atom_site_calc_flag
_atom_site_refinement_flags
_atom_site_occupancy
Mn Mn1 0.0000 0.5000 0.5000 0.03734(5) Uani d S 1
Cl Cl1 0.20550(5) 0.10671(3) 0.56334(3) 0.05730(8) Uani d D 1
O O1 0.18127(14) 0.30795(6) 0.13229(7) 0.0540(2) Uani d . 1
O O2 0.36764(12) -0.52983(6) -0.22457(7) 0.0460(2) Uani d . 1
O O3 0.08514(13) 0.38457(7) 0.66624(7) 0.0536(2) Uani d D 1
O O4 0.30097(13) 0.59057(8) 0.43039(10) 0.0651(3) Uani d D 1
O O5 0.09776(16) 0.33810(7) 0.38612(7) 0.0661(3) Uani d D 1
O O6 0.65215(16) 0.14828(9) 0.59151(10) 0.0757(3) Uani d D 1
N N1 0.20546(12) 0.19269(7) 0.08677(7) 0.0353(2) Uani d . 1
N N2 0.33961(12) -0.41496(7) -0.17525(7) 0.03492(19) Uani d . 1
C C1 0.16868(16) 0.08173(9) 0.17018(9) 0.0407(3) Uani d . 1
H H1A 0.1254 0.0861 0.2619 0.049 Uiso calc R 1
C C2 0.19445(14) -0.03803(9) 0.12107(9) 0.0371(2) Uani d . 1
H H2A 0.1687 -0.1136 0.1803 0.044 Uiso calc R 1
C C3 0.25819(12) -0.04823(8) -0.01532(8) 0.0293(2) Uani d . 1
C C4 0.29464(14) 0.06909(9) -0.09798(8) 0.0359(2) Uani d . 1
H H4A 0.3379 0.0672 -0.1901 0.043 Uiso calc R 1
C C5 0.26803(15) 0.18694(8) -0.04634(8) 0.0367(2) Uani d . 1
H H5A 0.2933 0.2638 -0.1036 0.044 Uiso calc R 1
C C6 0.28563(12) -0.17630(8) -0.07069(8) 0.0303(2) Uani d . 1
C C7 0.25538(15) -0.29378(9) 0.01118(9) 0.0392(3) Uani d . 1
H H7A 0.2161 -0.2926 0.1034 0.047 Uiso calc R 1
C C8 0.28266(16) -0.41170(9) -0.04213(9) 0.0407(3) Uani d . 1
H H8A 0.2616 -0.4892 0.0141 0.049 Uiso calc R 1
C C9 0.36924(16) -0.30406(9) -0.25739(9) 0.0422(3) Uani d . 1
H H9A 0.4076 -0.3077 -0.3493 0.051 Uiso calc R 1
C C10 0.34354(16) -0.18518(9) -0.20717(9) 0.0409(3) Uani d . 1
H H10A 0.3653 -0.1092 -0.2657 0.049 Uiso calc R 1
H H9 0.2071(12) 0.4205(13) 0.6701(14) 0.100(2) Uiso d D 1
H H10 0.151(2) 0.3091(9) 0.6337(14) 0.100(2) Uiso d D 1
H H13 0.130(2) 0.3271(15) 0.2965(8) 0.100(2) Uiso d D 1
H H14 0.1429(19) 0.2614(9) 0.4236(13) 0.100(2) Uiso d D 1
H H16 0.7395(17) 0.0816(7) 0.5506(10) 0.100(2) Uiso d D 1
H H15 0.5387(9) 0.1372(15) 0.5617(11) 0.100(2) Uiso d D 1
H H12 0.347(3) 0.5818(10) 0.3362(7) 0.135(7) Uiso d D 1
H H11 0.300(3) 0.6855(7) 0.4384(11) 0.131(7) Uiso d D 1

loop_
_atom_site_aniso_label
_atom_site_aniso_U_11
_atom_site_aniso_U_22
_atom_site_aniso_U_33
_atom_site_aniso_U_12
_atom_site_aniso_U_13
_atom_site_aniso_U_23
Mn1 0.04815(10) 0.02898(8) 0.03251(8) 0.00230(8) -0.00592(7) -0.00850(7)
Cl1 0.08489(17) 0.03639(12) 0.05079(13) 0.00955(12) -0.02019(12) -0.00477(10)
O1 0.0995(5) 0.0249(3) 0.0352(3) 0.0026(3) -0.0130(3) -0.0108(2)
O2 0.0668(4) 0.0253(3) 0.0440(3) 0.0027(3) -0.0098(3) -0.0118(2)
O3 0.0761(4) 0.0402(4) 0.0488(3) 0.0030(3) -0.0231(3) -0.0096(3)
O4 0.0568(4) 0.0453(4) 0.0810(5) -0.0049(3) 0.0044(4) -0.0185(4)
O5 0.1249(6) 0.0406(3) 0.0322(3) 0.0281(4) -0.0194(4) -0.0144(3)
O6 0.0941(6) 0.0451(4) 0.0753(6) 0.0011(4) -0.0013(5) -0.0145(4)
N1 0.0504(4) 0.0259(3) 0.0301(3) 0.0020(3) -0.0111(3) -0.0071(3)
N2 0.0442(4) 0.0260(3) 0.0342(3) 0.0023(3) -0.0087(3) -0.0088(3)
C1 0.0597(5) 0.0317(4) 0.0275(4) -0.0012(4) -0.0070(4) -0.0037(3)
C2 0.0518(5) 0.0262(4) 0.0304(4) -0.0006(4) -0.0080(3) -0.0010(3)
C3 0.0327(3) 0.0255(3) 0.0299(3) 0.0008(3) -0.0087(3) -0.0046(3)
C4 0.0512(4) 0.0287(4) 0.0264(3) 0.0000(3) -0.0085(3) -0.0038(3)
C5 0.0552(5) 0.0263(4) 0.0274(4) -0.0003(4) -0.0096(3) -0.0023(3)
C6 0.0343(3) 0.0251(3) 0.0312(3) 0.0004(3) -0.0081(3) -0.0048(3)
C7 0.0580(5) 0.0296(4) 0.0266(4) 0.0003(4) -0.0066(4) -0.0029(3)
C8 0.0593(5) 0.0258(4) 0.0332(4) -0.0002(4) -0.0074(4) -0.0015(3)
C9 0.0664(5) 0.0301(4) 0.0279(4) 0.0013(4) -0.0092(4) -0.0043(3)
C10 0.0632(5) 0.0266(4) 0.0302(4) 0.0023(4) -0.0099(4) -0.0011(3)

loop_
_atom_type_symbol
_atom_type_description
_atom_type_scat_dispersion_real
_atom_type_scat_dispersion_imag
_atom_type_scat_source
C C 0.0033 0.0016 'International Tables Vol C Tables 4.2.6.8 and 6.1.1.4'
H H 0.0000 0.0000 'International Tables Vol C Tables 4.2.6.8 and 6.1.1.4'
N N 0.0061 0.0033 'International Tables Vol C Tables 4.2.6.8 and 6.1.1.4'
O O 0.0106 0.0060 'International Tables Vol C Tables 4.2.6.8 and 6.1.1.4'
Cl Cl 0.1484 0.1585 'International Tables Vol C Tables 4.2.6.8 and 6.1.1.4'
Mn Mn 0.3368 0.7283 'International Tables Vol C Tables 4.2.6.8 and 6.1.1.4'

loop_
_geom_angle_atom_site_label_1
_geom_angle_atom_site_label_2
_geom_angle_atom_site_label_3
_geom_angle_site_symmetry_1
_geom_angle_site_symmetry_3
_geom_angle
O5 Mn1 O5 . 2_566 180.00(3)
O5 Mn1 O4 . 2_566 87.46(4)
O5 Mn1 O4 2_566 2_566 92.54(4)
O5 Mn1 O4 . . 92.54(4)
O5 Mn1 O4 2_566 . 87.46(4)
O4 Mn1 O4 2_566 . 180.00(4)
O5 Mn1 O3 . . 87.38(3)
O5 Mn1 O3 2_566 . 92.62(3)
O4 Mn1 O3 2_566 . 89.08(3)
O4 Mn1 O3 . . 90.92(3)
O5 Mn1 O3 . 2_566 92.62(3)
O5 Mn1 O3 2_566 2_566 87.38(3)
O4 Mn1 O3 2_566 2_566 90.92(3)
O4 Mn1 O3 . 2_566 89.08(3)
O3 Mn1 O3 . 2_566 180.00(2)
Mn1 O3 H9 . . 106.3(9)
Mn1 O3 H10 . . 107.8(9)
H9 O3 H10 . . 92.0(12)
Mn1 O4 H12 . . 105.4(11)
Mn1 O4 H11 . . 113.6(11)
H12 O4 H11 . . 105.9(8)
Mn1 O5 H13 . . 134.3(10)
Mn1 O5 H14 . . 121.1(8)
H13 O5 H14 . . 103.6(13)
H16 O6 H15 . . 100.9(12)
O1 N1 C1 . . 121.35(7)
O1 N1 C5 . . 118.71(7)
C1 N1 C5 . . 119.93(8)
O2 N2 C9 . . 120.27(7)
O2 N2 C8 . . 119.16(7)
C9 N2 C8 . . 120.56(8)
N1 C1 C2 . . 120.67(8)
N1 C1 H1A . . 119.7
C2 C1 H1A . . 119.7
C1 C2 C3 . . 121.20(8)
C1 C2 H2A . . 119.4
C3 C2 H2A . . 119.4
C2 C3 C4 . . 116.19(8)
C2 C3 C6 . . 122.18(7)
C4 C3 C6 . . 121.62(7)
C5 C4 C3 . . 121.36(8)
C5 C4 H4A . . 119.3
C3 C4 H4A . . 119.3
N1 C5 C4 . . 120.64(8)
N1 C5 H5A . . 119.7
C4 C5 H5A . . 119.7
C10 C6 C7 . . 116.42(8)
C10 C6 C3 . . 121.64(7)
C7 C6 C3 . . 121.94(8)
C8 C7 C6 . . 121.08(8)
C8 C7 H7A . . 119.5
C6 C7 H7A . . 119.5
N2 C8 C7 . . 120.16(8)
N2 C8 H8A . . 119.9
C7 C8 H8A . . 119.9
N2 C9 C10 . . 120.57(8)
N2 C9 H9A . . 119.7
C10 C9 H9A . . 119.7
C9 C10 C6 . . 121.20(8)
C9 C10 H10A . . 119.4
C6 C10 H10A . . 119.4

loop_
_geom_bond_atom_site_label_1
_geom_bond_atom_site_label_2
_geom_bond_site_symmetry_2
_geom_bond_distance
Mn1 O5 . 2.1384(8)
Mn1 O5 2_566 2.1384(8)
Mn1 O4 2_566 2.1644(8)
Mn1 O4 . 2.1644(8)
Mn1 O3 . 2.2167(8)
Mn1 O3 2_566 2.2167(8)
O1 N1 . 1.3158(10)
O2 N2 . 1.3295(10)
O3 H9 . 0.929(10)
O3 H10 . 0.936(10)
O4 H12 . 0.962(7)
O4 H11 . 0.990(7)
O5 H13 . 0.923(8)
O5 H14 . 0.931(10)
O6 H16 . 0.953(8)
O6 H15 . 0.926(8)
N1 C1 . 1.3467(11)
N1 C5 . 1.3483(11)
N2 C9 . 1.3393(11)
N2 C8 . 1.3447(12)
C1 C2 . 1.3754(13)
C1 H1A . 0.9300
C2 C3 . 1.3886(12)
C2 H2A . 0.9300
C3 C4 . 1.3948(11)
C3 C6 . 1.4840(12)
C4 C5 . 1.3688(13)
C4 H4A . 0.9300
C5 H5A . 0.9300
C6 C10 . 1.3872(12)
C6 C7 . 1.3919(12)
C7 C8 . 1.3775(13)
C7 H7A . 0.9300
C8 H8A . 0.9300
C9 C10 . 1.3720(13)
C9 H9A . 0.9300
C10 H10A . 0.9300

loop_
_geom_hbond_atom_site_label_D
_geom_hbond_atom_site_label_H
_geom_hbond_atom_site_label_A
_geom_hbond_site_symmetry_A
_geom_hbond_distance_DH
_geom_hbond_distance_HA
_geom_hbond_distance_DA
_geom_hbond_angle_DHA
O4 H12 O2 2_655 0.962(7) 2.053(16) 2.7559(11) 128.4(15)
O5 H13 O1 . 0.923(8) 1.692(8) 2.6146(10) 177.9(16)
O3 H9 O2 1_566 0.929(10) 1.875(13) 2.7087(12) 148.1(12)
O4 H11 O6 2_666 0.990(7) 1.729(7) 2.6934(12) 163.7(11)
O3 H10 Cl1 . 0.936(10) 2.272(10) 3.1741(8) 161.5(12)
O5 H14 Cl1 . 0.931(10) 2.171(11) 3.0754(9) 163.6(11)
O6 H15 Cl1 . 0.926(8) 2.291(7) 3.1795(12) 160.7(8)
O6 H16 Cl1 2_656 0.953(8) 2.354(8) 3.2209(10) 151.1(10)
